data_7033795
loop_
_publ_author_name
'Sgro, Michael J.'
'Piers, Warren E.'
'Romero, Patricio E.'

_publ_section_title
;
 Synthesis, structural characterization and thermal properties of copper
 and silver silyl complexes.
;
_journal_issue 8
_journal_name_full 'Dalton transactions (Cambridge, England : 2003)'
_journal_page_first 3817
_journal_page_last 3828
_journal_paper_doi 10.1039/c4dt03770g
_journal_volume 44
_journal_year 2015
_chemical_formula_sum 'C18 H39 Cu N4 Si3'
_chemical_formula_weight 459.34
_space_group_IT_number 14
_symmetry_cell_setting monoclinic
_symmetry_space_group_name_Hall '-P 2ybc'
_symmetry_space_group_name_H-M 'P 1 21/c 1'
_atom_sites_solution_hydrogens geom
_atom_sites_solution_primary direct
_atom_sites_solution_secondary difmap
_audit_creation_method SHELXL-97
_audit_update_record
;
2014-12-04 deposited with the CCDC.
2015-01-12 downloaded from the CCDC.
;
_cell_angle_alpha 90.00
_cell_angle_beta 92.340(2)
_cell_angle_gamma 90.00
_cell_formula_units_Z 4
_cell_length_a 12.9210(5)
_cell_length_b 14.1060(5)
_cell_length_c 14.5670(4)
_cell_measurement_reflns_used 5968
_cell_measurement_temperature 173(2)
_cell_measurement_theta_max 27.485
_cell_measurement_theta_min 0.998
_cell_volume 2652.82(16)
_computing_cell_refinement 'HKL DENZO (Otwinowski & Minor, 1997)'
_computing_data_collection 'COLLECT (Hooft, 1998)'
_computing_data_reduction 'SCALEPACK (Otwinowski & Minor, 1997)'
_computing_molecular_graphics 'ORTEP-3 (Farrugia, 1997)'
_computing_publication_material 'SHELXL-97 (Sheldrick, 2008)'
_computing_structure_refinement 'SHELXL-97 (Sheldrick, 2008)'
_computing_structure_solution 'SIR92 (Altomare et al., 1991)'
_diffrn_ambient_temperature 173(2)
_diffrn_measured_fraction_theta_full 0.990
_diffrn_measured_fraction_theta_max 0.990
_diffrn_measurement_device_type 'Bruker P4'
_diffrn_measurement_method '\w scans'
_diffrn_radiation_monochromator graphite
_diffrn_radiation_source 'fine-focus sealed tube'
_diffrn_radiation_type MoK\a
_diffrn_radiation_wavelength 0.71073
_diffrn_reflns_av_R_equivalents 0.0367
_diffrn_reflns_av_sigmaI/netI 0.0413
_diffrn_reflns_limit_h_max 16
_diffrn_reflns_limit_h_min -16
_diffrn_reflns_limit_k_max 17
_diffrn_reflns_limit_k_min -18
_diffrn_reflns_limit_l_max 18
_diffrn_reflns_limit_l_min -18
_diffrn_reflns_number 11237
_diffrn_reflns_theta_full 27.18
_diffrn_reflns_theta_max 27.18
_diffrn_reflns_theta_min 2.14
_exptl_absorpt_coefficient_mu 0.968
_exptl_absorpt_correction_T_max 0.8927
_exptl_absorpt_correction_T_min 0.8605
_exptl_absorpt_correction_type multi-scan
_exptl_absorpt_process_details 'SORTAV: (Blessing, 1997)'
_exptl_crystal_colour yellow
_exptl_crystal_density_diffrn 1.150
_exptl_crystal_density_method 'not measured'
_exptl_crystal_description Block
_exptl_crystal_F_000 984
_exptl_crystal_size_max 0.16
_exptl_crystal_size_mid 0.16
_exptl_crystal_size_min 0.12
_refine_diff_density_max 0.455
_refine_diff_density_min -0.221
_refine_diff_density_rms 0.056
_refine_ls_extinction_method none
_refine_ls_goodness_of_fit_ref 1.086
_refine_ls_hydrogen_treatment constr
_refine_ls_matrix_type full
_refine_ls_number_parameters 246
_refine_ls_number_reflns 5860
_refine_ls_number_restraints 0
_refine_ls_restrained_S_all 1.086
_refine_ls_R_factor_all 0.1061
_refine_ls_R_factor_gt 0.0648
_refine_ls_shift/su_max 0.001
_refine_ls_shift/su_mean 0.000
_refine_ls_structure_factor_coef Fsqd
_refine_ls_weighting_details 'calc w=1/[\s^2^(Fo^2^)+(0.0388P)^2^+3.5135P] where P=(Fo^2^+2Fc^2^)/3'
_refine_ls_weighting_scheme calc
_refine_ls_wR_factor_gt 0.1305
_refine_ls_wR_factor_ref 0.1504
_reflns_number_gt 3816
_reflns_number_total 5860
_reflns_threshold_expression >2sigma(I)
_cod_data_source_file c4dt03770g2.cif
_cod_data_source_block compound6
_cod_depositor_comments
;
The following automatic conversions were performed:

'_symmetry_cell_setting' value 'Monoclinic' changed to 'monoclinic'
according to
/usr/data/users/saulius/crontab/automatic-downloads/rss-feeds/RSC/lib/dictionaries/cif_core.dic
dictionary named 'cif_core.dic' version 2.4.2 from 2011-04-26.

Automatic conversion script
Id: cif_fix_values 3008 2015-01-20 13:52:24Z robertas 

 Adding full bibliography for 7033789--7033802.cif.
;
_cod_original_sg_symbol_H-M P2(1)/c
_cod_database_code 7033795

loop_
_symmetry_equiv_pos_as_xyz
'x, y, z'
'-x, y+1/2, -z+1/2'
'-x, -y, -z'
'x, -y-1/2, z-1/2'

loop_
_atom_site_label
_atom_site_type_symbol
_atom_site_fract_x
_atom_site_fract_y
_atom_site_fract_z
_atom_site_U_iso_or_equiv
_atom_site_adp_type
_atom_site_occupancy
_atom_site_symmetry_multiplicity
_atom_site_calc_flag
_atom_site_refinement_flags
Cu1 Cu 0.13947(4) 0.00440(4) 0.31294(3) 0.06095(18) Uani 1 1 d .
Si1 Si 0.21662(8) 0.06850(9) 0.18508(8) 0.0590(3) Uani 1 1 d .
Si2 Si 0.28853(10) -0.04739(11) 0.09300(9) 0.0728(4) Uani 1 1 d .
Si3 Si 0.35632(10) 0.16872(10) 0.21674(12) 0.0863(4) Uani 1 1 d .
N1 N -0.0646(3) 0.0780(3) 0.3658(3) 0.0720(10) Uani 1 1 d .
N2 N -0.0814(3) -0.0130(3) 0.2525(2) 0.0703(10) Uani 1 1 d .
N3 N 0.2922(3) -0.0089(4) 0.4693(3) 0.0900(13) Uani 1 1 d .
N4 N 0.2760(3) -0.1404(3) 0.4030(3) 0.0776(11) Uani 1 1 d .
C1 C -0.0095(3) 0.0192(3) 0.3142(3) 0.0615(10) Uani 1 1 d .
C2 C -0.1663(4) 0.0816(4) 0.3365(4) 0.0928(16) Uani 1 1 d .
H2 H -0.2181 0.1177 0.3620 0.111 Uiso 1 1 calc R
C3 C -0.1772(4) 0.0248(4) 0.2658(4) 0.0905(16) Uani 1 1 d .
H3 H -0.2380 0.0125 0.2315 0.109 Uiso 1 1 calc R
C4 C -0.0202(4) 0.1309(4) 0.4426(4) 0.1015(18) Uani 1 1 d .
H4A H 0.0316 0.0931 0.4744 0.152 Uiso 1 1 calc R
H4B H -0.0736 0.1468 0.4839 0.152 Uiso 1 1 calc R
H4C H 0.0108 0.1880 0.4207 0.152 Uiso 1 1 calc R
C5 C -0.0579(4) -0.0777(4) 0.1784(4) 0.0994(18) Uani 1 1 d .
H5A H 0.0083 -0.0618 0.1549 0.149 Uiso 1 1 calc R
H5B H -0.1103 -0.0725 0.1300 0.149 Uiso 1 1 calc R
H5C H -0.0561 -0.1416 0.2012 0.149 Uiso 1 1 calc R
C6 C 0.2354(3) -0.0528(4) 0.4018(3) 0.0712(12) Uani 1 1 d .
C7 C 0.3646(5) -0.0675(6) 0.5083(4) 0.111(2) Uani 1 1 d .
H7 H 0.4122 -0.0518 0.5555 0.133 Uiso 1 1 calc R
C8 C 0.3554(4) -0.1494(6) 0.4681(4) 0.100(2) Uani 1 1 d .
H8 H 0.3948 -0.2034 0.4808 0.119 Uiso 1 1 calc R
C9 C 0.2763(6) 0.0872(5) 0.4954(5) 0.140(3) Uani 1 1 d .
H9A H 0.2501 0.1226 0.4433 0.210 Uiso 1 1 calc R
H9B H 0.3409 0.1141 0.5175 0.210 Uiso 1 1 calc R
H9C H 0.2273 0.0895 0.5432 0.210 Uiso 1 1 calc R
C10 C 0.2393(5) -0.2133(4) 0.3405(4) 0.1002(18) Uani 1 1 d .
H10A H 0.1959 -0.2566 0.3723 0.150 Uiso 1 1 calc R
H10B H 0.2973 -0.2471 0.3175 0.150 Uiso 1 1 calc R
H10C H 0.2003 -0.1850 0.2902 0.150 Uiso 1 1 calc R
C11 C 0.1293(4) 0.1375(4) 0.0980(3) 0.0871(15) Uani 1 1 d .
H11A H 0.1731 0.1708 0.0562 0.105 Uiso 1 1 calc R
H11B H 0.0881 0.0923 0.0620 0.105 Uiso 1 1 calc R
C12 C 0.0580(5) 0.2074(5) 0.1391(4) 0.122(2) Uani 1 1 d .
H12A H 0.0194 0.1768 0.1855 0.183 Uiso 1 1 calc R
H12B H 0.0111 0.2319 0.0921 0.183 Uiso 1 1 calc R
H12C H 0.0977 0.2585 0.1661 0.183 Uiso 1 1 calc R
C13 C 0.1905(4) -0.1431(4) 0.0673(4) 0.1061(19) Uani 1 1 d .
H13A H 0.2220 -0.1931 0.0337 0.159 Uiso 1 1 calc R
H13B H 0.1334 -0.1172 0.0313 0.159 Uiso 1 1 calc R
H13C H 0.1660 -0.1677 0.1239 0.159 Uiso 1 1 calc R
C14 C 0.3311(5) -0.0061(5) -0.0220(4) 0.111(2) Uani 1 1 d .
H14A H 0.3888 0.0363 -0.0135 0.167 Uiso 1 1 calc R
H14B H 0.2749 0.0263 -0.0537 0.167 Uiso 1 1 calc R
H14C H 0.3514 -0.0597 -0.0576 0.167 Uiso 1 1 calc R
C15 C 0.4032(4) -0.1067(4) 0.1492(4) 0.1002(17) Uani 1 1 d .
H15A H 0.3864 -0.1274 0.2096 0.150 Uiso 1 1 calc R
H15B H 0.4601 -0.0629 0.1537 0.150 Uiso 1 1 calc R
H15C H 0.4223 -0.1605 0.1132 0.150 Uiso 1 1 calc R
C16 C 0.4572(4) 0.1120(5) 0.2941(5) 0.127(2) Uani 1 1 d .
H16A H 0.4959 0.0672 0.2597 0.191 Uiso 1 1 calc R
H16B H 0.4244 0.0798 0.3432 0.191 Uiso 1 1 calc R
H16C H 0.5031 0.1598 0.3191 0.191 Uiso 1 1 calc R
C17 C 0.3150(5) 0.2799(4) 0.2744(5) 0.131(2) Uani 1 1 d .
H17A H 0.2840 0.2644 0.3313 0.197 Uiso 1 1 calc R
H17B H 0.2654 0.3127 0.2351 0.197 Uiso 1 1 calc R
H17C H 0.3742 0.3198 0.2864 0.197 Uiso 1 1 calc R
C18 C 0.4262(5) 0.2101(5) 0.1135(5) 0.146(3) Uani 1 1 d .
H18A H 0.4665 0.2654 0.1294 0.219 Uiso 1 1 calc R
H18B H 0.3767 0.2255 0.0649 0.219 Uiso 1 1 calc R
H18C H 0.4712 0.1607 0.0936 0.219 Uiso 1 1 calc R

loop_
_atom_site_aniso_label
_atom_site_aniso_U_11
_atom_site_aniso_U_22
_atom_site_aniso_U_33
_atom_site_aniso_U_23
_atom_site_aniso_U_13
_atom_site_aniso_U_12
Cu1 0.0593(3) 0.0688(3) 0.0546(3) -0.0023(3) 0.0016(2) 0.0039(3)
Si1 0.0479(6) 0.0684(7) 0.0607(6) 0.0060(6) 0.0007(5) 0.0043(5)
Si2 0.0622(7) 0.0901(9) 0.0669(7) 0.0012(7) 0.0124(6) 0.0096(7)
Si3 0.0601(7) 0.0743(9) 0.1238(12) 0.0109(9) -0.0056(8) -0.0057(7)
N1 0.069(2) 0.079(3) 0.069(2) -0.001(2) 0.0180(19) 0.003(2)
N2 0.0547(19) 0.090(3) 0.067(2) 0.000(2) 0.0110(17) 0.0008(19)
N3 0.082(3) 0.113(4) 0.074(3) 0.016(3) -0.011(2) -0.002(3)
N4 0.070(2) 0.093(3) 0.071(2) 0.023(2) 0.018(2) 0.014(2)
C1 0.063(2) 0.070(3) 0.052(2) 0.007(2) 0.0125(19) 0.002(2)
C2 0.066(3) 0.098(4) 0.116(4) -0.002(4) 0.028(3) 0.010(3)
C3 0.056(3) 0.116(4) 0.100(4) 0.004(4) 0.012(3) 0.005(3)
C4 0.107(4) 0.100(4) 0.099(4) -0.021(3) 0.026(3) 0.007(3)
C5 0.075(3) 0.135(5) 0.089(4) -0.030(4) 0.010(3) -0.007(3)
C6 0.065(3) 0.089(3) 0.060(3) 0.013(2) 0.005(2) -0.004(3)
C7 0.070(4) 0.167(7) 0.094(4) 0.035(5) -0.008(3) 0.001(4)
C8 0.068(3) 0.142(6) 0.090(4) 0.052(4) 0.018(3) 0.032(4)
C9 0.175(7) 0.129(6) 0.111(5) -0.015(5) -0.037(5) -0.027(5)
C10 0.119(5) 0.088(4) 0.096(4) 0.017(3) 0.034(3) 0.020(3)
C11 0.078(3) 0.102(4) 0.082(3) 0.025(3) 0.002(3) 0.017(3)
C12 0.102(4) 0.131(5) 0.133(5) 0.045(4) 0.006(4) 0.054(4)
C13 0.100(4) 0.108(4) 0.111(4) -0.043(4) 0.026(3) -0.005(3)
C14 0.102(4) 0.163(6) 0.071(3) 0.017(4) 0.027(3) 0.017(4)
C15 0.085(4) 0.111(4) 0.105(4) 0.008(3) 0.010(3) 0.032(3)
C16 0.084(4) 0.116(5) 0.178(7) 0.012(5) -0.047(4) -0.008(4)
C17 0.106(5) 0.094(4) 0.193(7) -0.027(5) -0.014(5) -0.015(4)
C18 0.121(5) 0.125(6) 0.196(8) 0.040(5) 0.047(5) -0.031(4)

loop_
_atom_type_symbol
_atom_type_description
_atom_type_scat_dispersion_real
_atom_type_scat_dispersion_imag
_atom_type_scat_source
C C 0.0033 0.0016 'International Tables Vol C Tables 4.2.6.8 and 6.1.1.4'
H H 0.0000 0.0000 'International Tables Vol C Tables 4.2.6.8 and 6.1.1.4'
N N 0.0061 0.0033 'International Tables Vol C Tables 4.2.6.8 and 6.1.1.4'
Si Si 0.0817 0.0704 'International Tables Vol C Tables 4.2.6.8 and 6.1.1.4'
Cu Cu 0.3201 1.2651 'International Tables Vol C Tables 4.2.6.8 and 6.1.1.4'

loop_
_geom_angle_atom_site_label_1
_geom_angle_atom_site_label_2
_geom_angle_atom_site_label_3
_geom_angle
C6 Cu1 C1 130.47(17)
C6 Cu1 Si1 114.47(13)
C1 Cu1 Si1 115.05(12)
C11 Si1 Si3 104.64(18)
C11 Si1 Cu1 117.65(16)
Si3 Si1 Cu1 115.56(6)
C11 Si1 Si2 102.22(17)
Si3 Si1 Si2 102.48(7)
Cu1 Si1 Si2 112.41(6)
C15 Si2 C14 105.9(3)
C15 Si2 C13 106.4(3)
C14 Si2 C13 105.4(3)
C15 Si2 Si1 113.03(19)
C14 Si2 Si1 115.7(2)
C13 Si2 Si1 109.69(17)
C17 Si3 C16 107.1(3)
C17 Si3 C18 104.7(3)
C16 Si3 C18 105.6(3)
C17 Si3 Si1 111.5(2)
C16 Si3 Si1 112.1(2)
C18 Si3 Si1 115.2(3)
C1 N1 C2 112.0(4)
C1 N1 C4 123.3(4)
C2 N1 C4 124.7(4)
C1 N2 C3 112.2(4)
C1 N2 C5 123.3(4)
C3 N2 C5 124.5(4)
C6 N3 C7 111.7(6)
C6 N3 C9 123.4(5)
C7 N3 C9 124.9(6)
C6 N4 C8 112.0(5)
C6 N4 C10 122.1(4)
C8 N4 C10 125.9(5)
N1 C1 N2 102.4(4)
N1 C1 Cu1 128.5(3)
N2 C1 Cu1 128.1(3)
C3 C2 N1 107.1(5)
C3 C2 H2 126.4
N1 C2 H2 126.4
C2 C3 N2 106.3(5)
C2 C3 H3 126.8
N2 C3 H3 126.8
N1 C4 H4A 109.5
N1 C4 H4B 109.5
H4A C4 H4B 109.5
N1 C4 H4C 109.5
H4A C4 H4C 109.5
H4B C4 H4C 109.5
N2 C5 H5A 109.5
N2 C5 H5B 109.5
H5A C5 H5B 109.5
N2 C5 H5C 109.5
H5A C5 H5C 109.5
H5B C5 H5C 109.5
N4 C6 N3 102.3(4)
N4 C6 Cu1 129.2(4)
N3 C6 Cu1 127.6(4)
C8 C7 N3 107.7(6)
C8 C7 H7 126.1
N3 C7 H7 126.1
C7 C8 N4 106.3(6)
C7 C8 H8 126.9
N4 C8 H8 126.9
N3 C9 H9A 109.5
N3 C9 H9B 109.5
H9A C9 H9B 109.5
N3 C9 H9C 109.5
H9A C9 H9C 109.5
H9B C9 H9C 109.5
N4 C10 H10A 109.5
N4 C10 H10B 109.5
H10A C10 H10B 109.5
N4 C10 H10C 109.5
H10A C10 H10C 109.5
H10B C10 H10C 109.5
C12 C11 Si1 115.1(4)
C12 C11 H11A 108.5
Si1 C11 H11A 108.5
C12 C11 H11B 108.5
Si1 C11 H11B 108.5
H11A C11 H11B 107.5
C11 C12 H12A 109.5
C11 C12 H12B 109.5
H12A C12 H12B 109.5
C11 C12 H12C 109.5
H12A C12 H12C 109.5
H12B C12 H12C 109.5
Si2 C13 H13A 109.5
Si2 C13 H13B 109.5
H13A C13 H13B 109.5
Si2 C13 H13C 109.5
H13A C13 H13C 109.5
H13B C13 H13C 109.5
Si2 C14 H14A 109.5
Si2 C14 H14B 109.5
H14A C14 H14B 109.5
Si2 C14 H14C 109.5
H14A C14 H14C 109.5
H14B C14 H14C 109.5
Si2 C15 H15A 109.5
Si2 C15 H15B 109.5
H15A C15 H15B 109.5
Si2 C15 H15C 109.5
H15A C15 H15C 109.5
H15B C15 H15C 109.5
Si3 C16 H16A 109.5
Si3 C16 H16B 109.5
H16A C16 H16B 109.5
Si3 C16 H16C 109.5
H16A C16 H16C 109.5
H16B C16 H16C 109.5
Si3 C17 H17A 109.5
Si3 C17 H17B 109.5
H17A C17 H17B 109.5
Si3 C17 H17C 109.5
H17A C17 H17C 109.5
H17B C17 H17C 109.5
Si3 C18 H18A 109.5
Si3 C18 H18B 109.5
H18A C18 H18B 109.5
Si3 C18 H18C 109.5
H18A C18 H18C 109.5
H18B C18 H18C 109.5

loop_
_geom_bond_atom_site_label_1
_geom_bond_atom_site_label_2
_geom_bond_distance
Cu1 C6 1.932(5)
Cu1 C1 1.937(4)
Cu1 Si1 2.3306(12)
Si1 C11 1.927(5)
Si1 Si3 2.3241(18)
Si1 Si2 2.3317(18)
Si2 C15 1.862(5)
Si2 C14 1.877(5)
Si2 C13 1.878(6)
Si3 C17 1.868(6)
Si3 C16 1.868(6)
Si3 C18 1.878(6)
N1 C1 1.342(5)
N1 C2 1.366(6)
N1 C4 1.445(6)
N2 C1 1.345(5)
N2 C3 1.369(6)
N2 C5 1.456(6)
N3 C6 1.353(6)
N3 C7 1.355(7)
N3 C9 1.425(8)
N4 C6 1.342(6)
N4 C8 1.375(6)
N4 C10 1.440(7)
C2 C3 1.308(7)
C2 H2 0.9300
C3 H3 0.9300
C4 H4A 0.9600
C4 H4B 0.9600
C4 H4C 0.9600
C5 H5A 0.9600
C5 H5B 0.9600
C5 H5C 0.9600
C7 C8 1.299(9)
C7 H7 0.9300
C8 H8 0.9300
C9 H9A 0.9600
C9 H9B 0.9600
C9 H9C 0.9600
C10 H10A 0.9600
C10 H10B 0.9600
C10 H10C 0.9600
C11 C12 1.491(7)
C11 H11A 0.9700
C11 H11B 0.9700
C12 H12A 0.9600
C12 H12B 0.9600
C12 H12C 0.9600
C13 H13A 0.9600
C13 H13B 0.9600
C13 H13C 0.9600
C14 H14A 0.9600
C14 H14B 0.9600
C14 H14C 0.9600
C15 H15A 0.9600
C15 H15B 0.9600
C15 H15C 0.9600
C16 H16A 0.9600
C16 H16B 0.9600
C16 H16C 0.9600
C17 H17A 0.9600
C17 H17B 0.9600
C17 H17C 0.9600
C18 H18A 0.9600
C18 H18B 0.9600
C18 H18C 0.9600
